data_4066127
loop_
_publ_author_name
'Chianese, Anthony R.'
'Mo, Allen'
'Lampland, Nicole L.'
'Swartz, Raymond L.'
'Bremer, Paul T.'

_publ_section_title
;
 Iridium Complexes of CCC-Pincer N-Heterocyclic Carbene Ligands: Synthesis
 and Catalytic C&#x2212;H Functionalization
;
_journal_issue 13
_journal_name_full Organometallics
_journal_page_first 3019
_journal_paper_doi 10.1021/om100302g
_journal_volume 29
_journal_year 2010
_chemical_formula_moiety 'C38 H32 Cl1 Ir1 N5'
_chemical_formula_sum 'C38 H32 Cl Ir N5'
_chemical_formula_weight 786.38
_space_group_IT_number 2
_symmetry_cell_setting triclinic
_symmetry_space_group_name_Hall '-P 1'
_symmetry_space_group_name_H-M 'P -1'
_atom_sites_solution_hydrogens geom
_atom_sites_solution_primary direct
_audit_creation_date 10-02-28
_audit_creation_method CRYSTALS_ver_12.86
_cell_angle_alpha 77.637(3)
_cell_angle_beta 78.668(2)
_cell_angle_gamma 76.019(3)
_cell_formula_units_Z 4.00000
_cell_length_a 14.1102(4)
_cell_length_b 14.3525(5)
_cell_length_c 21.3146(7)
_cell_measurement_reflns_used 29450
_cell_measurement_temperature 110
_cell_measurement_theta_max 67.3131
_cell_measurement_theta_min 4.0771
_cell_volume 4043.6(2)
_computing_cell_refinement
;
CrysAlisPro, Oxford Diffraction Ltd.,
Version 1.171.33.41 (release 06-05-2009 CrysAlis171 .NET)
(compiled May  6 2009,17:20:42)
;
_computing_data_collection
;
CrysAlisPro, Oxford Diffraction Ltd.,
Version 1.171.33.41 (release 06-05-2009 CrysAlis171 .NET)
(compiled May  6 2009,17:20:42)
;
_computing_data_reduction
;
CrysAlisPro, Oxford Diffraction Ltd.,
Version 1.171.33.41 (release 06-05-2009 CrysAlis171 .NET)
(compiled May  6 2009,17:20:42)
;
_computing_publication_material 'CRYSTALS (Betteridge et al., 2003)'
_computing_structure_refinement 'CRYSTALS (Betteridge et al., 2003)'
_computing_structure_solution 'SIR92 (Altomare et al., 1994)'
_diffrn_ambient_temperature 110(2)
_diffrn_detector CCD
_diffrn_detector_area_resol_mean 10.3533
_diffrn_detector_type 'Oxford Diffraction Ruby CCD'
_diffrn_measured_fraction_theta_full 0.996
_diffrn_measured_fraction_theta_max 0.985
_diffrn_measurement_details
;
  1 omega  -10.00   32.00   1.5000   29.0000
omega____ theta____ kappa____ phi______ frames
    -      -18.2583 -116.0000    4.0000 28

  2 omega   -7.00   47.00   1.5000   29.0000
omega____ theta____ kappa____ phi______ frames
    -       18.2583   37.0000   60.0000 36

  3 omega  -74.00  -17.00   1.5000   29.0000
omega____ theta____ kappa____ phi______ frames
    -       18.2583    0.0000  120.0000 38

  4 omega   31.00   62.50   1.5000   29.0000
omega____ theta____ kappa____ phi______ frames
    -       18.2583 -128.0000  -56.0000 21

  5 omega   14.00   69.50   1.5000   29.0000
omega____ theta____ kappa____ phi______ frames
    -       18.2583 -113.0000  165.0000 37

  6 omega   58.00   94.00   1.5000   29.0000
omega____ theta____ kappa____ phi______ frames
    -       18.2583   37.0000   60.0000 24

  7 omega  -12.00  109.50   1.5000   29.0000
omega____ theta____ kappa____ phi______ frames
    -       18.2583    0.0000  120.0000 81

  8 omega -169.00 -143.50   1.5000   29.0000
omega____ theta____ kappa____ phi______ frames
    -      -90.0000 -154.0000  168.0000 17

  9 omega  -72.00  -45.00   1.5000   29.0000
omega____ theta____ kappa____ phi______ frames
    -      -90.0000   45.0000 -180.0000 18

 10 omega -155.00 -129.50   1.5000   29.0000
omega____ theta____ kappa____ phi______ frames
    -      -90.0000 -161.0000   79.0000 17

 11 omega -157.00 -130.00   1.5000   29.0000
omega____ theta____ kappa____ phi______ frames
    -      -90.0000 -169.0000  -53.0000 18

 12 omega -159.00 -132.00   1.5000   29.0000
omega____ theta____ kappa____ phi______ frames
    -      -90.0000 -159.0000  -98.0000 18

 13 omega -171.00 -144.00   1.5000   29.0000
omega____ theta____ kappa____ phi______ frames
    -      -90.0000 -151.0000  133.0000 18

 14 omega -152.00 -125.00   1.5000   29.0000
omega____ theta____ kappa____ phi______ frames
    -      -90.0000 -165.0000    3.0000 18

 15 omega -158.00 -131.00   1.5000   29.0000
omega____ theta____ kappa____ phi______ frames
    -      -90.0000 -169.0000 -112.0000 18

 16 omega -169.00 -142.00   1.5000   29.0000
omega____ theta____ kappa____ phi______ frames
    -      -90.0000 -154.0000   35.0000 18

 17 omega -166.00 -139.00   1.5000   29.0000
omega____ theta____ kappa____ phi______ frames
    -      -90.0000 -158.0000  -21.0000 18

 18 omega   19.00   46.00   1.5000   29.0000
omega____ theta____ kappa____ phi______ frames
    -       96.2500 -110.0000    2.0000 18

 19 omega   11.00   84.50   1.5000   29.0000
omega____ theta____ kappa____ phi______ frames
    -       96.2500  -15.0000  -60.0000 49

 20 omega   46.00   91.00   1.5000   29.0000
omega____ theta____ kappa____ phi______ frames
    -       96.2500  -73.0000  107.0000 30

 21 omega   73.00  124.00   1.5000   29.0000
omega____ theta____ kappa____ phi______ frames
    -       96.2500  -73.0000 -176.0000 34

 22 omega   19.00   49.00   1.5000   29.0000
omega____ theta____ kappa____ phi______ frames
    -       96.2500  -45.0000  -30.0000 20

 23 omega   15.00   69.00   1.5000   29.0000
omega____ theta____ kappa____ phi______ frames
    -       96.2500  -73.0000 -176.0000 36

 24 omega  105.00  153.00   1.5000   29.0000
omega____ theta____ kappa____ phi______ frames
    -       96.2500   15.0000 -120.0000 32

 25 omega   25.00   94.00   1.5000   29.0000
omega____ theta____ kappa____ phi______ frames
    -       96.2500   15.0000 -120.0000 46

 26 omega   25.00   73.00   1.5000   29.0000
omega____ theta____ kappa____ phi______ frames
    -       96.2500  -45.0000 -180.0000 32

 27 omega   58.00  130.00   1.5000   29.0000
omega____ theta____ kappa____ phi______ frames
    -       96.2500  -73.0000  -25.0000 48

 28 omega   65.00  123.50   1.5000   29.0000
omega____ theta____ kappa____ phi______ frames
    -       96.2500   45.0000  -30.0000 39

 29 omega  104.00  176.00   1.5000   29.0000
omega____ theta____ kappa____ phi______ frames
    -       96.2500  -15.0000  -60.0000 48

 30 omega   25.50   90.00   1.5000   29.0000
omega____ theta____ kappa____ phi______ frames
    -       96.2500 -113.0000  -14.0000 43

 31 omega   27.00   61.50   1.5000   29.0000
omega____ theta____ kappa____ phi______ frames
    -       96.2500  -66.0000   16.0000 23

 32 omega   20.00   54.50   1.5000   29.0000
omega____ theta____ kappa____ phi______ frames
    -       96.2500  -73.0000  -25.0000 23

 33 omega   74.00  131.00   1.5000   29.0000
omega____ theta____ kappa____ phi______ frames
    -       96.2500  -73.0000   55.0000 38

 34 omega   31.00   64.00   1.5000   29.0000
omega____ theta____ kappa____ phi______ frames
    -       96.2500  -45.0000  120.0000 22

 35 omega   24.00   63.00   1.5000   29.0000
omega____ theta____ kappa____ phi______ frames
    -       96.2500  -45.0000   90.0000 26

 36 omega   16.00   49.00   1.5000   29.0000
omega____ theta____ kappa____ phi______ frames
    -       96.2500  -73.0000   55.0000 22

 37 omega   24.00   73.50   1.5000   29.0000
omega____ theta____ kappa____ phi______ frames
    -       96.2500   15.0000    0.0000 33

 38 omega  140.00  173.00   1.5000   29.0000
omega____ theta____ kappa____ phi______ frames
    -       96.2500   15.0000    0.0000 22

 39 omega   77.00  104.00   1.5000   29.0000
omega____ theta____ kappa____ phi______ frames
    -       96.2500  -73.0000  139.0000 18

 40 omega   23.00   69.50   1.5000   29.0000
omega____ theta____ kappa____ phi______ frames
    -       96.2500  -45.0000 -150.0000 31

 41 omega   19.00   73.00   1.5000   29.0000
omega____ theta____ kappa____ phi______ frames
    -       96.2500  -45.0000   60.0000 36

 42 omega   58.50   90.00   1.5000   29.0000
omega____ theta____ kappa____ phi______ frames
    -       96.2500 -110.0000    2.0000 21

 43 omega  -61.00   50.00   1.5000   29.0000
omega____ theta____ kappa____ phi______ frames
    -       18.2583  -37.0000 -180.0000 74

 44 omega  -13.00   98.00   1.5000   29.0000
omega____ theta____ kappa____ phi______ frames
    -       18.2583   37.0000 -180.0000 74

 45 phi    240.00  360.00   1.5000   29.0000
omega____ theta____ kappa____ phi______ frames
  40.0000   18.2583    0.0000     -     80

 46 omega   -1.00   77.00   1.5000   29.0000
omega____ theta____ kappa____ phi______ frames
    -       18.2583 -128.0000  -56.0000 52

 47 omega  -61.00   50.00   1.5000   29.0000
omega____ theta____ kappa____ phi______ frames
    -       18.2583  -37.0000  -60.0000 74

 48 omega  -13.00   98.00   1.5000   29.0000
omega____ theta____ kappa____ phi______ frames
    -       18.2583   37.0000  -60.0000 74

 49 omega  -13.00   68.00   1.5000   29.0000
omega____ theta____ kappa____ phi______ frames
    -       18.2583 -113.0000  103.0000 54

 50 omega -169.00  -55.00   1.5000   29.0000
omega____ theta____ kappa____ phi______ frames
    -      -90.0000  -63.0000   78.0000 76

 51 omega -169.00  -55.00   1.5000   29.0000
omega____ theta____ kappa____ phi______ frames
    -      -90.0000  -63.0000 -113.0000 76

 52 omega -169.00  -55.00   1.5000   29.0000
omega____ theta____ kappa____ phi______ frames
    -      -90.0000  -65.0000   11.0000 76

 53 omega -169.00  -55.00   1.5000   29.0000
omega____ theta____ kappa____ phi______ frames
    -      -90.0000  -65.0000  137.0000 76

 54 omega -169.00  -55.00   1.5000   29.0000
omega____ theta____ kappa____ phi______ frames
    -      -90.0000  -65.0000  177.0000 76

 55 omega   65.00  173.00   1.5000   29.0000
omega____ theta____ kappa____ phi______ frames
    -       96.2500   45.0000 -120.0000 72

 56 omega   65.00  173.00   1.5000   29.0000
omega____ theta____ kappa____ phi______ frames
    -       96.2500   45.0000   30.0000 72

 57 omega   65.00  173.00   1.5000   29.0000
omega____ theta____ kappa____ phi______ frames
    -       96.2500   45.0000   90.0000 72

;
_diffrn_measurement_device '\k-geometry diffractometer'
_diffrn_measurement_device_type 'Xcalibur, Ruby, Gemini ultra'
_diffrn_measurement_method '\w and \p scans'
_diffrn_orient_matrix_UB_11 0.0312986136
_diffrn_orient_matrix_UB_12 -0.0439308179
_diffrn_orient_matrix_UB_13 -0.0626619246
_diffrn_orient_matrix_UB_21 -0.0199593938
_diffrn_orient_matrix_UB_22 -0.0988472947
_diffrn_orient_matrix_UB_23 0.0387111530
_diffrn_orient_matrix_UB_31 -0.1076987315
_diffrn_orient_matrix_UB_32 0.0302640319
_diffrn_orient_matrix_UB_33 -0.0132164532
_diffrn_radiation_monochromator mirror
_diffrn_radiation_probe x-ray
_diffrn_radiation_source 'Enhance Ultra (Cu) X-ray Source'
_diffrn_radiation_type 'Cu K\a'
_diffrn_radiation_wavelength 1.5418
_diffrn_reflns_av_R_equivalents 0.0379
_diffrn_reflns_av_sigmaI/netI 0.0694
_diffrn_reflns_limit_h_max 15
_diffrn_reflns_limit_h_min -16
_diffrn_reflns_limit_k_max 17
_diffrn_reflns_limit_k_min -17
_diffrn_reflns_limit_l_max 25
_diffrn_reflns_limit_l_min -25
_diffrn_reflns_number 72312
_diffrn_reflns_theta_full 65.429
_diffrn_reflns_theta_max 67.3131
_diffrn_reflns_theta_min 4.0771
_diffrn_source 'Enhance Ultra (Cu) X-ray Source'
_diffrn_source_current 40
_diffrn_source_voltage 50
_diffrn_standards_decay_% <2%
_diffrn_standards_interval_count 50
_diffrn_standards_number 2
_exptl_absorpt_coefficient_mu 7.269
_exptl_absorpt_correction_T_max 1.00000
_exptl_absorpt_correction_T_min 0.79692
_exptl_absorpt_correction_type multi-scan
_exptl_absorpt_process_details
;
CrysAlisPro, Oxford Diffraction Ltd.,
Version 1.171.33.34d (release 27-02-2009 CrysAlis171 .NET)
(compiled Feb 27 2009,15:38:38)
Empirical absorption correction using spherical harmonics,
 implemented in SCALE3 ABSPACK scaling algorithm.
;
_exptl_crystal_colour yellow
_exptl_crystal_density_diffrn 1.292
_exptl_crystal_density_method 'not measured'
_exptl_crystal_description block
_exptl_crystal_F_000 1556
_exptl_crystal_size_max 0.1562
_exptl_crystal_size_mid 0.0822
_exptl_crystal_size_min 0.0479
_platon_squeeze_details
;
;
_refine_diff_density_max 1.15
_refine_diff_density_min -0.58
_refine_ls_extinction_method None
_refine_ls_goodness_of_fit_ref 0.9488
_refine_ls_hydrogen_treatment noref
_refine_ls_matrix_type full
_refine_ls_number_parameters 957
_refine_ls_number_reflns 14336
_refine_ls_number_restraints 276
_refine_ls_R_factor_all 0.0386
_refine_ls_R_factor_gt 0.0273
_refine_ls_shift/su_max 0.009521
_refine_ls_structure_factor_coef Fsqd
_refine_ls_weighting_details
;
 Method= Modified Sheldrick 
 w=1/[\s^2^(F^2^) + ( 0.05P)^2^ + 1.14P] 
 ,where P=(max(Fo^2^,0) + 2Fc^2^)/3 
;
_refine_ls_weighting_scheme calc
_refine_ls_wR_factor_all 0.0798
_refine_ls_wR_factor_gt 0.0776
_refine_ls_wR_factor_ref 0.0798
_reflns_limit_h_max 16
_reflns_limit_h_min -16
_reflns_limit_k_max 17
_reflns_limit_k_min -16
_reflns_limit_l_max 25
_reflns_limit_l_min 0
_reflns_number_gt 10932
_reflns_number_total 14336
_reflns_threshold_expression I>2.0\s(I)
_oxford_diffrn_Wilson_B_factor 2.90
_oxford_diffrn_Wilson_scale 0.66
_oxford_refine_ls_r_factor_ref 0.0386
_oxford_refine_ls_scale 1.362(3)
_oxford_reflns_number_all 14336
_oxford_reflns_threshold_expression_ref I>-10.0\s(I)
_cod_data_source_file om100302g_si_002.cif
_cod_data_source_block arc53
_cod_depositor_comments
;
The following automatic conversions were performed:

'_symmetry_cell_setting' value 'Triclinic' changed to 'triclinic'
according to /home/saulius/struct/CIF-dictionaries/cif_core.dic
dictionary named 'cif_core.dic' version 2.4.1 from
2010-06-29.

'_diffrn_radiation_probe' value 'X-ray' changed to
'x-ray' according to
/home/saulius/struct/CIF-dictionaries/cif_core.dic dictionary named
'cif_core.dic' version 2.4.1 from 2010-06-29.

Automatic conversion script
Id: cif_fix_values 1715 2011-07-08 13:25:40Z adriana 
;
_cod_original_sg_symbol_H-M 'P -1 '
_cod_original_formula_sum 'C38 H32 Cl1 Ir1 N5'
_cod_database_code 4066127

loop_
_symmetry_equiv_pos_as_xyz
x,y,z
-x,-y,-z

loop_
_atom_site_label
_atom_site_type_symbol
_atom_site_fract_x
_atom_site_fract_y
_atom_site_fract_z
_atom_site_U_iso_or_equiv
_atom_site_occupancy
_atom_site_adp_type
_atom_site_refinement_flags_posn
_atom_site_refinement_flags_occupancy
_atom_site_disorder_assembly
_atom_site_disorder_group
Ir1 Ir 0.097590(12) 0.600774(12) 0.319646(8) 0.0373 1.0000 Uani . . . .
Cl2 Cl 0.24844(7) 0.49734(7) 0.36382(5) 0.0427 1.0000 Uani . . . .
N3 N 0.1877(3) 0.6922(2) 0.25714(17) 0.0468 1.0000 Uani . . . .
C4 C 0.2270(4) 0.7454(3) 0.2231(2) 0.0548 1.0000 Uani . . . .
C5 C 0.2806(4) 0.8138(4) 0.1767(2) 0.0701 1.0000 Uani . . . .
C6 C 0.0538(3) 0.6730(3) 0.39537(19) 0.0379 1.0000 Uani . . . .
N7 N 0.0725(2) 0.7490(2) 0.41539(16) 0.0396 1.0000 Uani . . . .
C8 C 0.0100(3) 0.7688(3) 0.4732(2) 0.0420 1.0000 Uani . . . .
C9 C 0.0025(3) 0.8397(3) 0.5097(2) 0.0503 1.0000 Uani . . . .
C10 C -0.0670(4) 0.8394(3) 0.5652(2) 0.0552 1.0000 Uani . . . .
C11 C -0.1266(3) 0.7698(3) 0.5823(2) 0.0512 1.0000 Uani . . . .
C12 C -0.1202(3) 0.6993(3) 0.5460(2) 0.0417 1.0000 Uani . . . .
C13 C -0.0499(3) 0.6999(3) 0.48969(19) 0.0385 1.0000 Uani . . . .
N14 N -0.0215(2) 0.6427(2) 0.44139(15) 0.0372 1.0000 Uani . . . .
C15 C -0.0544(3) 0.5617(3) 0.43089(19) 0.0381 1.0000 Uani . . . .
C16 C -0.1285(3) 0.5168(3) 0.46740(19) 0.0413 1.0000 Uani . . . .
C17 C -0.1500(3) 0.4417(3) 0.4461(2) 0.0434 1.0000 Uani . . . .
C18 C -0.0992(3) 0.4088(3) 0.3893(2) 0.0426 1.0000 Uani . . . .
C19 C -0.0248(3) 0.4545(3) 0.35409(19) 0.0388 1.0000 Uani . . . .
C20 C -0.0014(3) 0.5296(3) 0.37414(18) 0.0374 1.0000 Uani . . . .
N21 N 0.0350(2) 0.4370(2) 0.29334(15) 0.0402 1.0000 Uani . . . .
C22 C 0.0415(3) 0.3690(3) 0.2543(2) 0.0422 1.0000 Uani . . . .
C23 C -0.0018(3) 0.2896(3) 0.2616(2) 0.0501 1.0000 Uani . . . .
C24 C 0.0217(3) 0.2362(3) 0.2114(3) 0.0573 1.0000 Uani . . . .
C25 C 0.0879(3) 0.2602(4) 0.1563(3) 0.0585 1.0000 Uani . . . .
C26 C 0.1337(3) 0.3378(3) 0.1496(2) 0.0516 1.0000 Uani . . . .
C27 C 0.1089(3) 0.3912(3) 0.1991(2) 0.0438 1.0000 Uani . . . .
N28 N 0.1432(2) 0.4714(2) 0.20791(17) 0.0418 1.0000 Uani . . . .
C29 C 0.0980(3) 0.4996(3) 0.2658(2) 0.0442 1.0000 Uani . . . .
C30 C 0.1534(3) 0.7961(3) 0.38549(19) 0.0426 1.0000 Uani . . . .
C31 C 0.2487(3) 0.7421(3) 0.3844(2) 0.0466 1.0000 Uani . . . .
C32 C 0.3278(3) 0.7854(3) 0.3538(2) 0.0499 1.0000 Uani . . . .
C33 C 0.3081(3) 0.8839(3) 0.3253(2) 0.0509 1.0000 Uani . . . .
C34 C 0.2125(3) 0.9381(3) 0.3266(2) 0.0462 1.0000 Uani . . . .
C35 C 0.1341(3) 0.8934(3) 0.3571(2) 0.0449 1.0000 Uani . . . .
C36 C 0.2181(3) 0.5154(3) 0.1640(2) 0.0449 1.0000 Uani . . . .
C37 C 0.2061(4) 0.5492(3) 0.0997(2) 0.0567 1.0000 Uani . . . .
C38 C 0.2774(4) 0.5921(4) 0.0571(2) 0.0669 1.0000 Uani . . . .
C39 C 0.3584(4) 0.6009(4) 0.0798(3) 0.0649 1.0000 Uani . . . .
C40 C 0.3708(4) 0.5677(3) 0.1443(3) 0.0597 1.0000 Uani . . . .
C41 C 0.2994(3) 0.5231(3) 0.1862(2) 0.0503 1.0000 Uani . . . .
C42 C 0.2652(6) 0.6285(5) -0.0139(3) 0.0971 1.0000 Uani . . . .
C43 C 0.4599(4) 0.5781(5) 0.1691(3) 0.0862 1.0000 Uani . . . .
C44 C 0.4319(4) 0.7255(4) 0.3514(3) 0.0713 1.0000 Uani . . . .
C45 C 0.1933(4) 1.0435(3) 0.2929(2) 0.0657 1.0000 Uani . . . .
Ir46 Ir 0.572446(12) 0.881804(12) 0.170601(8) 0.0364 1.0000 Uani . . . .
Cl47 Cl 0.70911(8) 0.96793(8) 0.11540(5) 0.0485 1.0000 Uani . . . .
N48 N 0.6739(3) 0.7796(3) 0.22617(17) 0.0462 1.0000 Uani . . . .
C49 C 0.7234(4) 0.7239(4) 0.2570(2) 0.0599 1.0000 Uani . . . .
C50 C 0.7850(5) 0.6476(4) 0.2971(3) 0.0906 1.0000 Uani . . . .
N51 N 0.6309(2) 0.7344(2) 0.06934(15) 0.0415 1.0000 Uani D . . .
C52 C 0.5776(3) 0.8134(3) 0.09522(18) 0.0397 1.0000 Uani . . . .
N53 N 0.5048(2) 0.8550(2) 0.05728(14) 0.0352 1.0000 Uani . . . .
C54 C 0.5114(3) 0.8022(3) 0.00796(18) 0.0374 1.0000 Uani . . . .
C55 C 0.4571(3) 0.8149(3) -0.04203(19) 0.0402 1.0000 Uani . . . .
C56 C 0.4860(3) 0.7463(3) -0.08279(19) 0.0457 1.0000 Uani . . . .
C57 C 0.5664(4) 0.6683(3) -0.0743(2) 0.0494 1.0000 Uani . . . .
C58 C 0.6202(3) 0.6564(3) -0.0246(2) 0.0497 1.0000 Uani . . . .
C59 C 0.5915(3) 0.7246(3) 0.01558(19) 0.0399 1.0000 Uani . . . .
C60 C 0.4404(3) 0.9432(3) 0.07309(17) 0.0347 1.0000 Uani . . . .
C61 C 0.4645(3) 0.9672(3) 0.12614(17) 0.0349 1.0000 Uani . . . .
C62 C 0.4096(3) 1.0492(3) 0.15050(17) 0.0364 1.0000 Uani . . . .
C63 C 0.3295(3) 1.1065(3) 0.12269(18) 0.0373 1.0000 Uani . . . .
C64 C 0.3066(3) 1.0806(3) 0.06924(18) 0.0405 1.0000 Uani . . . .
C65 C 0.3614(3) 0.9986(3) 0.04345(18) 0.0359 1.0000 Uani . . . .
N66 N 0.4459(2) 1.0600(2) 0.20576(14) 0.0367 1.0000 Uani . . . .
C67 C 0.5215(3) 0.9871(3) 0.22710(19) 0.0410 1.0000 Uani . . . .
N68 N 0.5418(2) 1.0110(3) 0.28002(15) 0.0454 1.0000 Uani D . . .
C69 C 0.4797(3) 1.1001(3) 0.2928(2) 0.0466 1.0000 Uani . . . .
C70 C 0.4742(4) 1.1531(4) 0.3410(2) 0.0589 1.0000 Uani . . . .
C71 C 0.4062(4) 1.2400(4) 0.3395(2) 0.0582 1.0000 Uani . . . .
C72 C 0.3454(4) 1.2726(3) 0.2916(2) 0.0508 1.0000 Uani . . . .
C73 C 0.3510(3) 1.2195(3) 0.24340(19) 0.0423 1.0000 Uani . . . .
C74 C 0.4192(3) 1.1316(3) 0.24515(18) 0.0393 1.0000 Uani . . . .
C75 C 0.6201(3) 0.9538(5) 0.3154(2) 0.0480 0.650(16) Uani D P 1 1
C76 C 0.7151(4) 0.9522(9) 0.2874(4) 0.0513 0.650(16) Uani D P 1 1
C77 C 0.7917(4) 0.8924(7) 0.3198(4) 0.0628 0.650(16) Uani D P 1 1
C78 C 0.7673(5) 0.8369(7) 0.3791(4) 0.0748 0.650(16) Uani D P 1 1
C79 C 0.6736(5) 0.8363(7) 0.4061(4) 0.0802 0.650(16) Uani D P 1 1
C80 C 0.5967(4) 0.8936(7) 0.3737(4) 0.0661 0.650(16) Uani D P 1 1
C81 C 0.8983(6) 0.8848(9) 0.2865(5) 0.0800 0.650(16) Uani D P 1 1
C82 C 0.6486(7) 0.7700(10) 0.4722(5) 0.1063 0.650(16) Uani D P 1 1
C83 C 0.6158(5) 0.9569(12) 0.3191(4) 0.0734 0.350(16) Uani D P 1 2
C84 C 0.7114(7) 0.948(3) 0.2928(7) 0.0812 0.350(16) Uani D P 1 2
C85 C 0.7844(8) 0.9024(16) 0.3320(8) 0.0930 0.350(16) Uani D P 1 2
C86 C 0.7555(10) 0.8678(18) 0.3955(8) 0.0888 0.350(16) Uani D P 1 2
C87 C 0.6612(10) 0.8775(16) 0.4218(6) 0.0967 0.350(16) Uani D P 1 2
C88 C 0.5881(7) 0.9264(17) 0.3842(5) 0.0789 0.350(16) Uani D P 1 2
C89 C 0.8918(10) 0.902(2) 0.3047(11) 0.1069 0.350(16) Uani D P 1 2
C90 C 0.6312(13) 0.842(2) 0.4951(8) 0.1185 0.350(16) Uani D P 1 2
C91 C 0.7228(3) 0.6788(2) 0.0912(4) 0.0494 0.686(4) Uani D P 2 1
C92 C 0.7970(4) 0.7272(3) 0.0944(3) 0.0549 0.686(4) Uani D P 2 1
C93 C 0.8843(3) 0.6765(3) 0.1180(3) 0.0622 0.686(4) Uani D P 2 1
C94 C 0.8945(4) 0.5760(4) 0.1354(4) 0.0697 0.686(4) Uani D P 2 1
C95 C 0.8216(5) 0.5237(3) 0.1309(5) 0.0725 0.686(4) Uani D P 2 1
C96 C 0.7347(4) 0.5797(4) 0.1086(4) 0.0610 0.686(4) Uani D P 2 1
C97 C 0.9583(4) 0.7294(4) 0.1263(4) 0.0643 0.686(4) Uani D P 2 1
C98 C 0.8367(5) 0.4172(5) 0.1497(5) 0.0976 0.686(4) Uani D P 2 1
C99 C 0.7076(7) 0.6542(10) 0.0905(4) 0.0484 0.314(4) Uani D P 2 2
C100 C 0.7946(6) 0.6322(8) 0.0494(4) 0.0512 0.314(4) Uani D P 2 2
C101 C 0.8718(6) 0.5563(9) 0.0689(4) 0.0627 0.314(4) Uani D P 2 2
C102 C 0.8562(7) 0.5078(10) 0.1333(5) 0.0579 0.314(4) Uani D P 2 2
C103 C 0.7654(6) 0.5256(8) 0.1764(4) 0.0608 0.314(4) Uani D P 2 2
C104 C 0.6925(6) 0.6023(8) 0.1540(4) 0.0476 0.314(4) Uani D P 2 2
C105 C 0.9662(9) 0.5322(11) 0.0229(6) 0.0804 0.314(4) Uani D P 2 2
C106 C 0.7487(9) 0.4634(11) 0.2417(6) 0.0779 0.314(4) Uani D P 2 2
H51 H 0.2451 0.8817 0.1800 0.0804 1.0000 Uiso . . . .
H53 H 0.3459 0.8029 0.1858 0.0804 1.0000 Uiso . . . .
H52 H 0.2839 0.8021 0.1327 0.0804 1.0000 Uiso . . . .
H431 H 0.4778 0.6380 0.1464 0.0958 1.0000 Uiso . . . .
H432 H 0.4431 0.5812 0.2152 0.0958 1.0000 Uiso . . . .
H433 H 0.5151 0.5253 0.1610 0.0958 1.0000 Uiso . . . .
H411 H 0.3073 0.4985 0.2302 0.0570 1.0000 Uiso . . . .
H371 H 0.1505 0.5441 0.0856 0.0635 1.0000 Uiso . . . .
H391 H 0.4053 0.6293 0.0513 0.0695 1.0000 Uiso . . . .
H422 H 0.2642 0.6980 -0.0233 0.1061 1.0000 Uiso . . . .
H421 H 0.2066 0.6168 -0.0240 0.1061 1.0000 Uiso . . . .
H423 H 0.3223 0.5973 -0.0410 0.1061 1.0000 Uiso . . . .
H231 H -0.0428 0.2717 0.2996 0.0586 1.0000 Uiso . . . .
H241 H -0.0066 0.1826 0.2153 0.0674 1.0000 Uiso . . . .
H251 H 0.1000 0.2251 0.1223 0.0690 1.0000 Uiso . . . .
H261 H 0.1811 0.3538 0.1144 0.0620 1.0000 Uiso . . . .
H161 H -0.1621 0.5363 0.5061 0.0458 1.0000 Uiso . . . .
H171 H -0.1989 0.4123 0.4702 0.0499 1.0000 Uiso . . . .
H181 H -0.1142 0.3573 0.3758 0.0477 1.0000 Uiso . . . .
H121 H -0.1609 0.6529 0.5575 0.0450 1.0000 Uiso . . . .
H111 H -0.1749 0.7718 0.6194 0.0553 1.0000 Uiso . . . .
H101 H -0.0726 0.8863 0.5907 0.0623 1.0000 Uiso . . . .
H91 H 0.0405 0.8872 0.4981 0.0560 1.0000 Uiso . . . .
H351 H 0.0692 0.9276 0.3572 0.0507 1.0000 Uiso . . . .
H331 H 0.3598 0.9148 0.3042 0.0592 1.0000 Uiso . . . .
H311 H 0.2611 0.6740 0.4016 0.0510 1.0000 Uiso . . . .
H453 H 0.2260 1.0800 0.3111 0.0698 1.0000 Uiso . . . .
H452 H 0.1218 1.0726 0.2979 0.0698 1.0000 Uiso . . . .
H451 H 0.2179 1.0469 0.2471 0.0698 1.0000 Uiso . . . .
H443 H 0.4339 0.6626 0.3383 0.0766 1.0000 Uiso . . . .
H442 H 0.4534 0.7118 0.3932 0.0766 1.0000 Uiso . . . .
H441 H 0.4768 0.7581 0.3192 0.0766 1.0000 Uiso . . . .
H503 H 0.8484 0.6609 0.2918 0.1009 1.0000 Uiso . . . .
H501 H 0.7554 0.6418 0.3427 0.1009 1.0000 Uiso . . . .
H502 H 0.7917 0.5857 0.2831 0.1009 1.0000 Uiso . . . .
H551 H 0.4015 0.8672 -0.0483 0.0458 1.0000 Uiso . . . .
H561 H 0.4502 0.7513 -0.1177 0.0523 1.0000 Uiso . . . .
H571 H 0.5847 0.6231 -0.1020 0.0567 1.0000 Uiso . . . .
H581 H 0.6726 0.6067 -0.0189 0.0532 1.0000 Uiso . . . .
H631 H 0.2928 1.1605 0.1397 0.0405 1.0000 Uiso . . . .
H641 H 0.2541 1.1194 0.0500 0.0441 1.0000 Uiso . . . .
H651 H 0.3447 0.9805 0.0080 0.0395 1.0000 Uiso . . . .
H701 H 0.5162 1.1311 0.3733 0.0690 1.0000 Uiso . . . .
H711 H 0.3979 1.2783 0.3721 0.0710 1.0000 Uiso . . . .
H721 H 0.3020 1.3318 0.2919 0.0595 1.0000 Uiso . . . .
H731 H 0.3108 1.2422 0.2107 0.0490 1.0000 Uiso . . . .
H761 H 0.7294 0.9858 0.2459 0.0695 0.650(16) Uiso . P 1 1
H781 H 0.8168 0.7998 0.4024 0.0920 0.650(16) Uiso . P 1 1
H801 H 0.5303 0.8927 0.3915 0.0754 0.650(16) Uiso . P 1 1
H813 H 0.9435 0.8395 0.3140 0.1010 0.650(16) Uiso . P 1 1
H811 H 0.9151 0.9485 0.2785 0.1010 0.650(16) Uiso . P 1 1
H812 H 0.9067 0.8632 0.2457 0.1010 0.650(16) Uiso . P 1 1
H821 H 0.5948 0.8078 0.4995 0.1242 0.650(16) Uiso . P 1 1
H822 H 0.7045 0.7515 0.4958 0.1242 0.650(16) Uiso . P 1 1
H823 H 0.6272 0.7156 0.4666 0.1242 0.650(16) Uiso . P 1 1
H841 H 0.7294 0.9809 0.2519 0.0708 0.350(16) Uiso . P 1 2
H861 H 0.8023 0.8336 0.4224 0.0966 0.350(16) Uiso . P 1 2
H881 H 0.5206 0.9390 0.4031 0.0822 0.350(16) Uiso . P 1 2
H891 H 0.9121 0.9521 0.3254 0.1025 0.350(16) Uiso . P 1 2
H893 H 0.8999 0.9234 0.2604 0.1025 0.350(16) Uiso . P 1 2
H892 H 0.9319 0.8417 0.3192 0.1025 0.350(16) Uiso . P 1 2
H902 H 0.5653 0.8401 0.5070 0.1265 0.350(16) Uiso . P 1 2
H901 H 0.6312 0.9095 0.5183 0.1265 0.350(16) Uiso . P 1 2
H903 H 0.6774 0.7977 0.5143 0.1265 0.350(16) Uiso . P 1 2
H921 H 0.7876 0.7948 0.0824 0.0648 0.686(4) Uiso . P 2 1
H941 H 0.9515 0.5403 0.1523 0.0872 0.686(4) Uiso . P 2 1
H961 H 0.6835 0.5490 0.1060 0.0739 0.686(4) Uiso . P 2 1
H972 H 0.9956 0.6923 0.1572 0.0841 0.686(4) Uiso . P 2 1
H971 H 0.9221 0.7877 0.1391 0.0841 0.686(4) Uiso . P 2 1
H973 H 0.9965 0.7417 0.0842 0.0841 0.686(4) Uiso . P 2 1
H983 H 0.7735 0.3969 0.1535 0.1229 0.686(4) Uiso . P 2 1
H981 H 0.8580 0.3999 0.1916 0.1229 0.686(4) Uiso . P 2 1
H982 H 0.8856 0.3860 0.1177 0.1229 0.686(4) Uiso . P 2 1
H1001 H 0.8018 0.6682 0.0071 0.0482 0.314(4) Uiso . P 2 2
H1021 H 0.9090 0.4616 0.1490 0.0608 0.314(4) Uiso . P 2 2
H1041 H 0.6339 0.6187 0.1813 0.0400 0.314(4) Uiso . P 2 2
H1062 H 0.6753 0.4679 0.2590 0.0790 0.314(4) Uiso . P 2 2
H1063 H 0.7803 0.4824 0.2717 0.0790 0.314(4) Uiso . P 2 2
H1061 H 0.7768 0.3948 0.2373 0.0790 0.314(4) Uiso . P 2 2
H1051 H 0.9493 0.5330 -0.0190 0.0821 0.314(4) Uiso . P 2 2
H1052 H 1.0056 0.5807 0.0164 0.0821 0.314(4) Uiso . P 2 2
H1053 H 1.0044 0.4686 0.0371 0.0821 0.314(4) Uiso . P 2 2

loop_
_atom_site_aniso_label
_atom_site_aniso_U_11
_atom_site_aniso_U_22
_atom_site_aniso_U_33
_atom_site_aniso_U_23
_atom_site_aniso_U_13
_atom_site_aniso_U_12
Ir1 0.03662(11) 0.03268(10) 0.03384(10) 0.00419(7) 0.00102(8) -0.00442(8)
Cl2 0.0378(5) 0.0392(5) 0.0424(6) 0.0021(4) -0.0002(4) -0.0044(4)
N3 0.055(2) 0.0371(19) 0.039(2) 0.0012(16) 0.0075(17) -0.0106(17)
C4 0.068(3) 0.050(3) 0.041(3) -0.003(2) 0.003(2) -0.017(2)
C5 0.095(4) 0.063(3) 0.051(3) 0.001(2) 0.008(3) -0.039(3)
C6 0.036(2) 0.034(2) 0.036(2) 0.0069(17) -0.0017(17) -0.0049(17)
N7 0.0378(19) 0.0357(18) 0.0371(19) 0.0019(15) 0.0029(15) -0.0061(15)
C8 0.039(2) 0.037(2) 0.040(2) 0.0030(18) 0.0025(18) -0.0032(18)
C9 0.053(3) 0.043(2) 0.047(3) -0.006(2) 0.008(2) -0.009(2)
C10 0.056(3) 0.054(3) 0.049(3) -0.011(2) 0.008(2) -0.010(2)
C11 0.046(3) 0.049(3) 0.045(3) -0.003(2) 0.004(2) 0.002(2)
C12 0.033(2) 0.041(2) 0.041(2) 0.0036(19) -0.0010(18) -0.0013(18)
C13 0.037(2) 0.034(2) 0.036(2) 0.0029(17) -0.0070(17) 0.0020(17)
N14 0.0346(18) 0.0329(17) 0.0370(18) 0.0053(14) -0.0039(14) -0.0047(14)
C15 0.033(2) 0.032(2) 0.041(2) 0.0080(17) -0.0100(18) -0.0016(17)
C16 0.034(2) 0.041(2) 0.038(2) 0.0056(18) -0.0023(18) -0.0021(18)
C17 0.038(2) 0.047(2) 0.041(2) 0.0048(19) -0.0040(19) -0.0116(19)
C18 0.036(2) 0.042(2) 0.045(2) 0.0030(19) -0.0079(19) -0.0078(19)
C19 0.035(2) 0.037(2) 0.037(2) 0.0057(17) -0.0093(18) -0.0014(18)
C20 0.035(2) 0.037(2) 0.031(2) 0.0040(17) -0.0042(17) 0.0015(17)
N21 0.0364(19) 0.0392(18) 0.0363(19) 0.0035(15) -0.0039(15) -0.0019(15)
C22 0.034(2) 0.042(2) 0.046(2) -0.0030(19) -0.0086(19) -0.0012(19)
C23 0.033(2) 0.050(3) 0.064(3) -0.004(2) -0.008(2) -0.006(2)
C24 0.046(3) 0.053(3) 0.074(3) -0.020(3) -0.010(2) -0.004(2)
C25 0.044(3) 0.061(3) 0.071(3) -0.027(3) -0.010(2) 0.003(2)
C26 0.040(2) 0.056(3) 0.054(3) -0.015(2) -0.006(2) 0.003(2)
C27 0.038(2) 0.041(2) 0.048(3) -0.004(2) -0.0107(19) 0.0002(19)
N28 0.0380(19) 0.0380(18) 0.042(2) -0.0030(15) -0.0018(16) -0.0012(15)
C29 0.038(2) 0.039(2) 0.044(2) 0.0064(19) -0.0045(19) -0.0001(19)
C30 0.045(2) 0.044(2) 0.034(2) -0.0033(18) 0.0045(18) -0.012(2)
C31 0.048(3) 0.044(2) 0.039(2) 0.0062(19) -0.003(2) -0.008(2)
C32 0.045(3) 0.058(3) 0.042(2) -0.004(2) 0.003(2) -0.013(2)
C33 0.054(3) 0.052(3) 0.044(3) -0.002(2) 0.004(2) -0.019(2)
C34 0.057(3) 0.038(2) 0.037(2) -0.0040(18) 0.007(2) -0.011(2)
C35 0.050(3) 0.036(2) 0.038(2) -0.0003(18) 0.0039(19) -0.004(2)
C36 0.046(3) 0.037(2) 0.042(2) -0.0021(18) 0.004(2) -0.0026(19)
C37 0.061(3) 0.053(3) 0.048(3) -0.007(2) -0.001(2) -0.004(2)
C38 0.084(4) 0.056(3) 0.047(3) -0.003(2) 0.015(3) -0.013(3)
C39 0.067(3) 0.056(3) 0.057(3) -0.003(2) 0.019(3) -0.014(3)
C40 0.051(3) 0.051(3) 0.068(3) -0.003(2) 0.009(2) -0.013(2)
C41 0.045(3) 0.042(2) 0.053(3) -0.001(2) 0.001(2) -0.003(2)
C42 0.136(6) 0.096(5) 0.048(3) 0.008(3) 0.006(4) -0.036(4)
C43 0.065(4) 0.090(4) 0.095(5) -0.002(4) 0.009(3) -0.030(3)
C44 0.050(3) 0.083(4) 0.063(3) 0.011(3) 0.002(3) -0.010(3)
C45 0.087(4) 0.038(2) 0.059(3) -0.004(2) 0.021(3) -0.017(3)
Ir46 0.03258(10) 0.03998(10) 0.02786(10) 0.00222(7) -0.00585(7) 0.00303(8)
Cl47 0.0380(5) 0.0602(7) 0.0394(6) 0.0070(5) -0.0093(4) -0.0064(5)
N48 0.045(2) 0.046(2) 0.042(2) -0.0017(16) -0.0121(17) 0.0006(18)
C49 0.059(3) 0.052(3) 0.061(3) 0.000(2) -0.022(3) 0.003(2)
C50 0.091(5) 0.058(3) 0.120(5) 0.014(3) -0.066(4) 0.003(3)
N51 0.0351(18) 0.0400(19) 0.0361(19) -0.0013(15) -0.0016(15) 0.0093(15)
C52 0.034(2) 0.045(2) 0.029(2) 0.0060(17) -0.0026(17) 0.0002(18)
N53 0.0312(17) 0.0380(17) 0.0291(17) -0.0010(14) -0.0027(13) 0.0005(14)
C54 0.036(2) 0.037(2) 0.031(2) 0.0028(17) 0.0025(17) -0.0056(17)
C55 0.042(2) 0.040(2) 0.031(2) 0.0018(17) 0.0008(18) -0.0068(19)
C56 0.057(3) 0.047(2) 0.030(2) -0.0031(18) -0.0038(19) -0.012(2)
C57 0.063(3) 0.041(2) 0.034(2) -0.0044(19) 0.007(2) -0.005(2)
C58 0.055(3) 0.042(2) 0.039(2) -0.0028(19) 0.007(2) 0.002(2)
C59 0.037(2) 0.040(2) 0.032(2) 0.0009(17) 0.0010(17) 0.0010(18)
C60 0.033(2) 0.035(2) 0.0271(19) 0.0028(16) 0.0001(16) -0.0021(17)
C61 0.034(2) 0.037(2) 0.0262(19) 0.0035(16) -0.0009(16) -0.0042(17)
C62 0.040(2) 0.041(2) 0.0226(19) 0.0008(16) 0.0005(16) -0.0069(18)
C63 0.032(2) 0.036(2) 0.032(2) 0.0018(17) 0.0017(16) 0.0051(17)
C64 0.035(2) 0.045(2) 0.031(2) 0.0040(18) -0.0016(17) 0.0001(18)
C65 0.032(2) 0.039(2) 0.029(2) 0.0016(16) -0.0059(16) -0.0001(17)
N66 0.0357(18) 0.0396(18) 0.0266(17) 0.0014(14) -0.0027(14) -0.0001(15)
C67 0.043(2) 0.046(2) 0.027(2) 0.0019(18) -0.0011(17) -0.0068(19)
N68 0.049(2) 0.051(2) 0.0314(19) -0.0007(16) -0.0088(16) -0.0042(18)
C69 0.055(3) 0.046(2) 0.034(2) -0.0013(19) -0.005(2) -0.008(2)
C70 0.072(3) 0.068(3) 0.036(2) -0.007(2) -0.008(2) -0.014(3)
C71 0.074(3) 0.056(3) 0.042(3) -0.015(2) 0.003(2) -0.015(3)
C72 0.059(3) 0.040(2) 0.045(3) -0.006(2) 0.007(2) -0.009(2)
C73 0.048(3) 0.040(2) 0.033(2) -0.0006(19) 0.0057(19) -0.012(2)
C74 0.044(2) 0.040(2) 0.027(2) 0.0009(17) 0.0026(17) -0.0076(19)
C75 0.062(6) 0.045(4) 0.037(4) -0.008(4) -0.026(4) 0.005(4)
C76 0.058(5) 0.043(4) 0.049(5) -0.010(4) -0.022(4) 0.010(4)
C77 0.067(5) 0.056(4) 0.069(5) -0.024(4) -0.039(4) 0.014(4)
C78 0.087(5) 0.070(5) 0.070(5) -0.016(4) -0.051(4) 0.014(4)
C79 0.102(5) 0.079(5) 0.055(4) -0.001(4) -0.044(4) 0.007(5)
C80 0.080(5) 0.070(5) 0.042(4) 0.003(4) -0.030(4) 0.000(4)
C81 0.069(6) 0.075(6) 0.098(7) -0.033(5) -0.043(5) 0.021(5)
C82 0.129(7) 0.098(7) 0.066(6) 0.020(5) -0.048(5) 0.020(6)
C83 0.066(10) 0.104(11) 0.048(9) 0.003(9) -0.020(8) -0.018(9)
C84 0.071(10) 0.105(11) 0.062(9) 0.002(9) -0.022(8) -0.014(9)
C85 0.081(9) 0.114(11) 0.083(9) -0.008(9) -0.030(7) -0.012(9)
C86 0.084(9) 0.125(11) 0.061(8) -0.008(8) -0.040(7) -0.012(9)
C87 0.095(8) 0.134(11) 0.051(7) 0.007(8) -0.027(7) -0.010(8)
C88 0.074(9) 0.114(11) 0.043(7) 0.010(8) -0.022(7) -0.019(8)
C89 0.090(12) 0.120(14) 0.105(12) -0.012(11) -0.031(10) -0.005(11)
C90 0.115(11) 0.151(14) 0.064(9) 0.018(10) -0.020(9) -0.007(11)
C91 0.044(4) 0.050(4) 0.045(4) -0.009(3) -0.006(3) 0.009(3)
C92 0.045(3) 0.058(4) 0.052(4) -0.007(3) -0.003(3) 0.004(3)
C93 0.041(3) 0.068(4) 0.063(4) -0.006(3) -0.002(3) 0.007(3)
C94 0.048(4) 0.071(4) 0.079(5) -0.004(4) -0.018(3) 0.007(4)
C95 0.064(4) 0.055(4) 0.089(5) -0.005(4) -0.034(4) 0.016(4)
C96 0.052(4) 0.049(4) 0.071(4) -0.002(3) -0.022(3) 0.013(3)
C97 0.046(4) 0.071(4) 0.073(5) -0.013(4) -0.010(3) -0.005(3)
C98 0.090(6) 0.074(5) 0.112(6) 0.006(5) -0.045(5) 0.019(5)
C99 0.038(6) 0.062(7) 0.038(6) -0.011(6) -0.011(5) 0.009(6)
C100 0.040(6) 0.072(7) 0.039(6) -0.018(5) -0.015(5) 0.009(5)
C101 0.040(5) 0.082(7) 0.058(6) -0.024(5) -0.018(5) 0.020(5)
C102 0.035(6) 0.067(7) 0.063(7) -0.011(6) -0.021(6) 0.017(6)
C103 0.049(6) 0.060(6) 0.058(6) 0.001(5) -0.018(5) 0.016(5)
C104 0.041(6) 0.049(6) 0.042(6) -0.007(5) -0.006(5) 0.011(5)
C105 0.045(7) 0.109(9) 0.077(9) -0.033(8) -0.019(7) 0.025(7)
C106 0.073(8) 0.066(8) 0.070(8) 0.011(7) -0.025(7) 0.023(7)

loop_
_atom_type_symbol
_atom_type_scat_dispersion_real
_atom_type_scat_dispersion_imag
_atom_type_scat_Cromer_Mann_a1
_atom_type_scat_Cromer_Mann_b1
_atom_type_scat_Cromer_Mann_a2
_atom_type_scat_Cromer_Mann_b2
_atom_type_scat_Cromer_Mann_a3
_atom_type_scat_Cromer_Mann_b3
_atom_type_scat_Cromer_Mann_a4
_atom_type_scat_Cromer_Mann_b4
_atom_type_scat_Cromer_Mann_c
_atom_type_scat_source
C 0.0181 0.0091 2.3100 20.8439 1.0200 10.2075 1.5886 0.5687 0.8650 51.6512 0.2156 'International Tables Vol C 4.2.6.8 and 6.1.1.4'
H 0.0000 0.0000 0.4930 10.5109 0.3229 26.1257 0.1402 3.1424 0.0408 57.7998 0.0030 'International Tables Vol C 4.2.6.8 and 6.1.1.4'
N 0.0311 0.0180 12.2126 0.0057 3.1322 9.8933 2.0125 28.9975 1.1663 0.5826 -11.5290 'International Tables Vol C 4.2.6.8 and 6.1.1.4'
Cl 0.3639 0.7018 11.4604 0.0104 7.1964 1.1662 6.2556 18.5194 1.6455 47.7784 -9.5574 'International Tables Vol C 4.2.6.8 and 6.1.1.4'
Ir -4.7710 6.5667 27.3049 1.5928 16.7296 8.8655 15.6115 0.4179 5.8338 45.0011 11.4722 'International Tables Vol C 4.2.6.8 and 6.1.1.4'

loop_
_geom_angle_atom_site_label_1
_geom_angle_site_symmetry_1
_geom_angle_atom_site_label_2
_geom_angle_atom_site_label_3
_geom_angle_site_symmetry_3
_geom_angle
_geom_angle_publ_flag
Cl2 . Ir1 N3 . 89.04(10) yes
Cl2 . Ir1 C6 . 93.65(11) yes
N3 . Ir1 C6 . 99.80(14) yes
Cl2 . Ir1 C20 . 98.56(11) yes
N3 . Ir1 C20 . 172.26(14) yes
C6 . Ir1 C20 . 78.37(16) yes
Cl2 . Ir1 C29 . 90.77(11) yes
N3 . Ir1 C29 . 103.56(15) yes
C6 . Ir1 C29 . 156.29(16) yes
C20 . Ir1 C29 . 77.94(16) yes
Ir1 . N3 C4 . 173.6(4) yes
N3 . C4 C5 . 178.4(5) yes
C4 . C5 H51 . 109.4 no
C4 . C5 H53 . 109.5 no
H51 . C5 H53 . 110.8 no
C4 . C5 H52 . 109.0 no
H51 . C5 H52 . 109.6 no
H53 . C5 H52 . 108.5 no
Ir1 . C6 N7 . 139.2(3) yes
Ir1 . C6 N14 . 115.4(3) yes
N7 . C6 N14 . 105.3(3) yes
C6 . N7 C8 . 111.4(3) yes
C6 . N7 C30 . 124.0(3) yes
C8 . N7 C30 . 124.2(4) yes
N7 . C8 C9 . 130.9(4) yes
N7 . C8 C13 . 106.1(4) yes
C9 . C8 C13 . 123.0(4) yes
C8 . C9 C10 . 116.9(4) yes
C8 . C9 H91 . 123.4 no
C10 . C9 H91 . 119.7 no
C9 . C10 C11 . 120.3(4) yes
C9 . C10 H101 . 118.1 no
C11 . C10 H101 . 121.5 no
C10 . C11 C12 . 123.2(4) yes
C10 . C11 H111 . 119.3 no
C12 . C11 H111 . 117.4 no
C11 . C12 C13 . 116.3(4) yes
C11 . C12 H121 . 122.9 no
C13 . C12 H121 . 120.8 no
C12 . C13 C8 . 120.2(4) yes
C12 . C13 N14 . 133.7(4) yes
C8 . C13 N14 . 106.1(3) yes
C13 . N14 C6 . 111.2(3) yes
C13 . N14 C15 . 132.9(3) yes
C6 . N14 C15 . 115.9(3) yes
N14 . C15 C16 . 129.0(4) yes
N14 . C15 C20 . 110.6(3) yes
C16 . C15 C20 . 120.3(4) yes
C15 . C16 C17 . 118.7(4) yes
C15 . C16 H161 . 120.5 no
C17 . C16 H161 . 120.9 no
C16 . C17 C18 . 122.3(4) yes
C16 . C17 H171 . 118.5 no
C18 . C17 H171 . 119.2 no
C17 . C18 C19 . 117.7(4) yes
C17 . C18 H181 . 121.3 no
C19 . C18 H181 . 121.0 no
C18 . C19 C20 . 121.3(4) yes
C18 . C19 N21 . 128.3(4) yes
C20 . C19 N21 . 110.3(3) yes
C15 . C20 C19 . 119.6(4) yes
C15 . C20 Ir1 . 119.5(3) yes
C19 . C20 Ir1 . 120.7(3) yes
C19 . N21 C22 . 132.7(3) yes
C19 . N21 C29 . 116.2(4) yes
C22 . N21 C29 . 111.1(3) yes
N21 . C22 C23 . 133.3(4) yes
N21 . C22 C27 . 106.5(4) yes
C23 . C22 C27 . 120.2(4) yes
C22 . C23 C24 . 117.9(4) yes
C22 . C23 H231 . 120.3 no
C24 . C23 H231 . 121.7 no
C23 . C24 C25 . 121.3(5) yes
C23 . C24 H241 . 119.4 no
C25 . C24 H241 . 119.3 no
C24 . C25 C26 . 121.1(4) yes
C24 . C25 H251 . 119.6 no
C26 . C25 H251 . 119.3 no
C25 . C26 C27 . 117.3(4) yes
C25 . C26 H261 . 123.4 no
C27 . C26 H261 . 119.2 no
C22 . C27 C26 . 122.2(4) yes
C22 . C27 N28 . 106.5(4) yes
C26 . C27 N28 . 131.3(4) yes
C27 . N28 C29 . 110.3(3) yes
C27 . N28 C36 . 125.3(3) yes
C29 . N28 C36 . 124.4(4) yes
Ir1 . C29 N21 . 114.9(3) yes
Ir1 . C29 N28 . 139.6(3) yes
N21 . C29 N28 . 105.6(4) yes
N7 . C30 C31 . 118.9(4) yes
N7 . C30 C35 . 119.6(4) yes
C31 . C30 C35 . 121.5(4) yes
C30 . C31 C32 . 119.8(4) yes
C30 . C31 H311 . 120.8 no
C32 . C31 H311 . 119.2 no
C31 . C32 C33 . 118.5(4) yes
C31 . C32 C44 . 119.7(4) yes
C33 . C32 C44 . 121.8(4) yes
C32 . C33 C34 . 121.6(4) yes
C32 . C33 H331 . 120.3 no
C34 . C33 H331 . 118.1 no
C33 . C34 C35 . 119.1(4) yes
C33 . C34 C45 . 120.3(4) yes
C35 . C34 C45 . 120.5(4) yes
C34 . C35 C30 . 119.4(4) yes
C34 . C35 H351 . 120.7 no
C30 . C35 H351 . 119.8 no
N28 . C36 C37 . 119.3(4) yes
N28 . C36 C41 . 119.7(4) yes
C37 . C36 C41 . 121.0(4) yes
C36 . C37 C38 . 119.8(5) yes
C36 . C37 H371 . 119.9 no
C38 . C37 H371 . 120.4 no
C37 . C38 C39 . 119.1(5) yes
C37 . C38 C42 . 120.1(6) yes
C39 . C38 C42 . 120.8(5) yes
C38 . C39 C40 . 121.6(5) yes
C38 . C39 H391 . 118.6 no
C40 . C39 H391 . 119.8 no
C39 . C40 C41 . 118.5(5) yes
C39 . C40 C43 . 121.3(5) yes
C41 . C40 C43 . 120.1(5) yes
C40 . C41 C36 . 120.0(4) yes
C40 . C41 H411 . 119.9 no
C36 . C41 H411 . 120.2 no
C38 . C42 H422 . 107.7 no
C38 . C42 H421 . 113.0 no
H422 . C42 H421 . 109.9 no
C38 . C42 H423 . 109.2 no
H422 . C42 H423 . 107.4 no
H421 . C42 H423 . 109.4 no
C40 . C43 H431 . 108.2 no
C40 . C43 H432 . 109.4 no
H431 . C43 H432 . 108.5 no
C40 . C43 H433 . 111.0 no
H431 . C43 H433 . 108.5 no
H432 . C43 H433 . 111.1 no
C32 . C44 H443 . 109.0 no
C32 . C44 H442 . 111.3 no
H443 . C44 H442 . 108.4 no
C32 . C44 H441 . 110.7 no
H443 . C44 H441 . 107.2 no
H442 . C44 H441 . 110.1 no
C34 . C45 H453 . 109.5 no
C34 . C45 H452 . 111.2 no
H453 . C45 H452 . 109.0 no
C34 . C45 H451 . 109.4 no
H453 . C45 H451 . 109.6 no
H452 . C45 H451 . 108.2 no
Cl47 . Ir46 N48 . 88.93(10) yes
Cl47 . Ir46 C52 . 94.76(11) yes
N48 . Ir46 C52 . 102.05(14) yes
Cl47 . Ir46 C61 . 98.84(11) yes
N48 . Ir46 C61 . 172.21(14) yes
C52 . Ir46 C61 . 77.98(15) yes
Cl47 . Ir46 C67 . 88.71(12) yes
N48 . Ir46 C67 . 101.50(15) yes
C52 . Ir46 C67 . 156.25(16) yes
C61 . Ir46 C67 . 78.27(16) yes
Ir46 . N48 C49 . 176.5(4) yes
N48 . C49 C50 . 177.1(6) yes
C49 . C50 H503 . 110.0 no
C49 . C50 H501 . 110.9 no
H503 . C50 H501 . 110.2 no
C49 . C50 H502 . 108.9 no
H503 . C50 H502 . 108.0 no
H501 . C50 H502 . 108.8 no
C52 . N51 C59 . 110.9(3) yes
C52 . N51 C91 . 121.5(4) yes
C59 . N51 C91 . 127.1(4) yes
C52 . N51 C59 . 110.9(3) yes
C52 . N51 C99 . 133.3(7) yes
C59 . N51 C99 . 115.2(8) yes
Ir46 . C52 N51 . 139.9(3) yes
Ir46 . C52 N53 . 114.7(3) yes
N51 . C52 N53 . 105.4(3) yes
C52 . N53 C54 . 111.2(3) yes
C52 . N53 C60 . 116.3(3) yes
C54 . N53 C60 . 132.4(3) yes
N53 . C54 C55 . 133.0(4) yes
N53 . C54 C59 . 106.2(3) yes
C55 . C54 C59 . 120.8(4) yes
C54 . C55 C56 . 116.9(4) yes
C54 . C55 H551 . 122.7 no
C56 . C55 H551 . 120.4 no
C55 . C56 C57 . 121.7(4) yes
C55 . C56 H561 . 120.0 no
C57 . C56 H561 . 118.3 no
C56 . C57 C58 . 121.1(4) yes
C56 . C57 H571 . 120.5 no
C58 . C57 H571 . 118.4 no
C57 . C58 C59 . 117.1(4) yes
C57 . C58 H581 . 121.9 no
C59 . C58 H581 . 121.1 no
N51 . C59 C54 . 106.3(3) yes
N51 . C59 C58 . 131.2(4) yes
C54 . C59 C58 . 122.5(4) yes
N53 . C60 C61 . 110.5(3) yes
N53 . C60 C65 . 128.0(4) yes
C61 . C60 C65 . 121.5(4) yes
C60 . C61 Ir46 . 120.3(3) yes
C60 . C61 C62 . 119.9(4) yes
Ir46 . C61 C62 . 119.7(3) yes
C61 . C62 C63 . 120.7(4) yes
C61 . C62 N66 . 110.8(3) yes
C63 . C62 N66 . 128.5(4) yes
C62 . C63 C64 . 118.3(4) yes
C62 . C63 H631 . 120.0 no
C64 . C63 H631 . 121.6 no
C63 . C64 C65 . 122.0(4) yes
C63 . C64 H641 . 118.5 no
C65 . C64 H641 . 119.4 no
C64 . C65 C60 . 117.6(4) yes
C64 . C65 H651 . 121.7 no
C60 . C65 H651 . 120.6 no
C62 . N66 C67 . 116.6(3) yes
C62 . N66 C74 . 132.7(3) yes
C67 . N66 C74 . 110.7(3) yes
Ir46 . C67 N66 . 114.5(3) yes
Ir46 . C67 N68 . 139.2(3) yes
N66 . C67 N68 . 106.2(3) yes
C67 . N68 C69 . 110.4(3) yes
C67 . N68 C75 . 123.1(4) yes
C69 . N68 C75 . 126.4(5) yes
C67 . N68 C69 . 110.4(3) yes
C67 . N68 C83 . 126.7(7) yes
C69 . N68 C83 . 122.9(7) yes
N68 . C69 C70 . 131.0(4) yes
N68 . C69 C74 . 106.9(4) yes
C70 . C69 C74 . 122.1(4) yes
C69 . C70 C71 . 117.2(5) yes
C69 . C70 H701 . 121.5 no
C71 . C70 H701 . 121.3 no
C70 . C71 C72 . 121.1(4) yes
C70 . C71 H711 . 120.7 no
C72 . C71 H711 . 118.2 no
C71 . C72 C73 . 121.7(4) yes
C71 . C72 H721 . 118.2 no
C73 . C72 H721 . 120.0 no
C72 . C73 C74 . 117.1(4) yes
C72 . C73 H731 . 121.5 no
C74 . C73 H731 . 121.4 no
N66 . C74 C73 . 133.4(4) yes
N66 . C74 C69 . 105.8(3) yes
C73 . C74 C69 . 120.9(4) yes
N68 . C75 C76 . 119.00(9) yes
N68 . C75 C80 . 119.35(9) yes
C76 . C75 C80 . 121.26(8) yes
C75 . C76 C77 . 119.48(9) yes
C75 . C76 H761 . 120.2 no
C77 . C76 H761 . 120.1 no
C76 . C77 C78 . 118.46(8) yes
C76 . C77 C81 . 119.69(9) yes
C78 . C77 C81 . 121.68(9) yes
C77 . C78 C79 . 122.20(9) yes
C77 . C78 H781 . 119.8 no
C79 . C78 H781 . 118.0 no
C78 . C79 C80 . 119.92(8) yes
C78 . C79 C82 . 120.87(8) yes
C80 . C79 C82 . 119.18(8) yes
C79 . C80 C75 . 118.50(9) yes
C79 . C80 H801 . 121.0 no
C75 . C80 H801 . 120.5 no
C77 . C81 H813 . 110.9 no
C77 . C81 H811 . 109.2 no
H813 . C81 H811 . 108.0 no
C77 . C81 H812 . 110.4 no
H813 . C81 H812 . 109.5 no
H811 . C81 H812 . 108.9 no
C79 . C82 H821 . 108.8 no
C79 . C82 H822 . 110.4 no
H821 . C82 H822 . 105.7 no
C79 . C82 H823 . 111.3 no
H821 . C82 H823 . 108.2 no
H822 . C82 H823 . 112.3 no
N68 . C83 C84 . 118.96(10) yes
N68 . C83 C88 . 119.29(10) yes
C84 . C83 C88 . 121.20(10) yes
C83 . C84 C85 . 119.45(9) yes
C83 . C84 H841 . 120.5 no
C85 . C84 H841 . 119.2 no
C84 . C85 C86 . 118.43(9) yes
C84 . C85 C89 . 119.65(10) yes
C86 . C85 C89 . 121.61(10) yes
C85 . C86 C87 . 122.26(9) yes
C85 . C86 H861 . 120.6 no
C87 . C86 H861 . 117.1 no
C86 . C87 C88 . 119.91(9) yes
C86 . C87 C90 . 120.78(9) yes
C88 . C87 C90 . 119.14(9) yes
C87 . C88 C83 . 118.49(9) yes
C87 . C88 H881 . 121.0 no
C83 . C88 H881 . 120.5 no
C85 . C89 H891 . 106.6 no
C85 . C89 H893 . 111.1 no
H891 . C89 H893 . 107.5 no
C85 . C89 H892 . 110.3 no
H891 . C89 H892 . 105.2 no
H893 . C89 H892 . 115.6 no
C87 . C90 H902 . 113.9 no
C87 . C90 H901 . 103.0 no
H902 . C90 H901 . 98.6 no
C87 . C90 H903 . 115.0 no
H902 . C90 H903 . 121.3 no
H901 . C90 H903 . 99.9 no
N51 . C91 C92 . 119.88(8) yes
N51 . C91 C96 . 118.61(8) yes
C92 . C91 C96 . 121.50(7) yes
C91 . C92 C93 . 121.35(9) yes
C91 . C92 H921 . 120.4 no
C93 . C92 H921 . 118.2 no
C92 . C93 C94 . 115.93(7) yes
C92 . C93 C97 . 120.80(8) yes
C94 . C93 C97 . 123.21(8) yes
C93 . C94 C95 . 124.20(9) yes
C93 . C94 H941 . 117.8 no
C95 . C94 H941 . 118.0 no
C94 . C95 C96 . 116.64(7) yes
C94 . C95 C98 . 121.76(8) yes
C96 . C95 C98 . 121.59(8) yes
C95 . C96 C91 . 120.31(9) yes
C95 . C96 H961 . 120.0 no
C91 . C96 H961 . 119.7 no
C93 . C97 H972 . 109.8 no
C93 . C97 H971 . 105.9 no
H972 . C97 H971 . 111.3 no
C93 . C97 H973 . 105.4 no
H972 . C97 H973 . 113.1 no
H971 . C97 H973 . 110.8 no
C95 . C98 H983 . 109.5 no
C95 . C98 H981 . 107.5 no
H983 . C98 H981 . 108.7 no
C95 . C98 H982 . 110.2 no
H983 . C98 H982 . 110.0 no
H981 . C98 H982 . 111.0 no
N51 . C99 C100 . 119.78(9) yes
N51 . C99 C104 . 118.67(9) yes
C100 . C99 C104 . 121.51(8) yes
C99 . C100 C101 . 121.41(9) yes
C99 . C100 H1001 . 119.1 no
C101 . C100 H1001 . 119.5 no
C100 . C101 C102 . 115.94(8) yes
C100 . C101 C105 . 120.77(8) yes
C102 . C101 C105 . 123.27(8) yes
C101 . C102 C103 . 124.09(9) yes
C101 . C102 H1021 . 117.7 no
C103 . C102 H1021 . 118.2 no
C102 . C103 C104 . 116.52(8) yes
C102 . C103 C106 . 121.82(8) yes
C104 . C103 C106 . 121.64(8) yes
C99 . C104 C103 . 120.25(9) yes
C99 . C104 H1041 . 120.5 no
C103 . C104 H1041 . 119.3 no
C105 2_765 C105 C101 . 151(2) yes
C105 2_765 C105 H1053 2_765 39.0 no
C101 . C105 H1053 2_765 139.8 no
C105 2_765 C105 H1051 . 59.6 no
C101 . C105 H1051 . 108.2 no
H1053 2_765 C105 H1051 . 32.5 no
C105 2_765 C105 H1052 . 97.5 no
C101 . C105 H1052 . 111.6 no
H1053 2_765 C105 H1052 . 83.9 no
H1051 . C105 H1052 . 106.4 no
C105 2_765 C105 H1053 . 56.1 no
C101 . C105 H1053 . 112.1 no
H1053 2_765 C105 H1053 . 95.0 no
H1051 . C105 H1053 . 108.1 no
H1052 . C105 H1053 . 110.2 no
C103 . C106 H1062 . 111.9 no
C103 . C106 H1063 . 109.6 no
H1062 . C106 H1063 . 110.1 no
C103 . C106 H1061 . 108.3 no
H1062 . C106 H1061 . 106.6 no
H1063 . C106 H1061 . 110.3 no
H1053 2_765 H1051 C105 . 98.6 no
H1051 2_765 H1053 C105 . 105.9 no
H1051 2_765 H1053 C105 2_765 48.9 no
C105 . H1053 C105 2_765 85.0 no

loop_
_geom_bond_atom_site_label_1
_geom_bond_atom_site_label_2
_geom_bond_site_symmetry_2
_geom_bond_distance
_geom_bond_publ_flag
Ir1 Cl2 . 2.5066(10) yes
Ir1 N3 . 2.123(3) yes
Ir1 C6 . 2.019(4) yes
Ir1 C20 . 1.971(4) yes
Ir1 C29 . 2.033(5) yes
N3 C4 . 1.106(5) yes
C4 C5 . 1.471(6) yes
C5 H51 . 0.993 no
C5 H53 . 0.948 no
C5 H52 . 0.978 no
C6 N7 . 1.351(5) yes
C6 N14 . 1.383(5) yes
N7 C8 . 1.407(5) yes
N7 C30 . 1.438(5) yes
C8 C9 . 1.380(6) yes
C8 C13 . 1.398(6) yes
C9 C10 . 1.380(6) yes
C9 H91 . 0.931 no
C10 C11 . 1.403(6) yes
C10 H101 . 0.932 no
C11 C12 . 1.375(6) yes
C11 H111 . 0.938 no
C12 C13 . 1.398(5) yes
C12 H121 . 0.946 no
C13 N14 . 1.391(5) yes
N14 C15 . 1.424(5) yes
C15 C16 . 1.381(5) yes
C15 C20 . 1.397(5) yes
C16 C17 . 1.372(6) yes
C16 H161 . 0.930 no
C17 C18 . 1.394(6) yes
C17 H171 . 0.909 no
C18 C19 . 1.382(5) yes
C18 H181 . 0.930 no
C19 C20 . 1.371(6) yes
C19 N21 . 1.435(5) yes
N21 C22 . 1.388(5) yes
N21 C29 . 1.377(5) yes
C22 C23 . 1.386(6) yes
C22 C27 . 1.391(6) yes
C23 C24 . 1.388(7) yes
C23 H231 . 0.926 no
C24 C25 . 1.387(7) yes
C24 H241 . 0.931 no
C25 C26 . 1.387(7) yes
C25 H251 . 0.935 no
C26 C27 . 1.377(6) yes
C26 H261 . 0.931 no
C27 N28 . 1.411(5) yes
N28 C29 . 1.368(5) yes
N28 C36 . 1.439(5) yes
C30 C31 . 1.380(6) yes
C30 C35 . 1.382(5) yes
C31 C32 . 1.390(6) yes
C31 H311 . 0.953 no
C32 C33 . 1.397(6) yes
C32 C44 . 1.510(7) yes
C33 C34 . 1.383(6) yes
C33 H331 . 0.934 no
C34 C35 . 1.392(6) yes
C34 C45 . 1.513(6) yes
C35 H351 . 0.929 no
C36 C37 . 1.381(6) yes
C36 C41 . 1.360(6) yes
C37 C38 . 1.383(7) yes
C37 H371 . 0.917 no
C38 C39 . 1.367(8) yes
C38 C42 . 1.520(8) yes
C39 C40 . 1.388(7) yes
C39 H391 . 0.917 no
C40 C41 . 1.392(6) yes
C40 C43 . 1.505(8) yes
C41 H411 . 0.946 no
C42 H422 . 0.972 no
C42 H421 . 0.954 no
C42 H423 . 0.968 no
C43 H431 . 0.956 no
C43 H432 . 0.973 no
C43 H433 . 0.963 no
C44 H443 . 0.993 no
C44 H442 . 0.964 no
C44 H441 . 0.962 no
C45 H453 . 0.955 no
C45 H452 . 0.987 no
C45 H451 . 0.964 no
Ir46 Cl47 . 2.5037(11) yes
Ir46 N48 . 2.124(3) yes
Ir46 C52 . 2.037(4) yes
Ir46 C61 . 1.972(4) yes
Ir46 C67 . 2.040(4) yes
N48 C49 . 1.115(5) yes
C49 C50 . 1.455(7) yes
C50 H503 . 0.940 no
C50 H501 . 0.973 no
C50 H502 . 0.975 no
N51 C52 . 1.359(5) yes
N51 C59 . 1.414(5) yes
N51 C91 . 1.454(4) yes
N51 C52 . 1.359(5) yes
N51 C59 . 1.414(5) yes
N51 C99 . 1.438(6) yes
C52 N53 . 1.375(5) yes
N53 C54 . 1.398(5) yes
N53 C60 . 1.431(5) yes
C54 C55 . 1.388(6) yes
C54 C59 . 1.389(5) yes
C55 C56 . 1.387(6) yes
C55 H551 . 0.954 no
C56 C57 . 1.397(6) yes
C56 H561 . 0.960 no
C57 C58 . 1.379(7) yes
C57 H571 . 0.926 no
C58 C59 . 1.375(6) yes
C58 H581 . 0.902 no
C60 C61 . 1.373(5) yes
C60 C65 . 1.381(5) yes
C61 C62 . 1.385(5) yes
C62 C63 . 1.382(5) yes
C62 N66 . 1.423(5) yes
C63 C64 . 1.388(6) yes
C63 H631 . 0.923 no
C64 C65 . 1.398(5) yes
C64 H641 . 0.922 no
C65 H651 . 0.938 no
N66 C67 . 1.375(5) yes
N66 C74 . 1.401(5) yes
C67 N68 . 1.346(5) yes
N68 C69 . 1.410(5) yes
N68 C75 . 1.445(6) yes
N68 C69 . 1.410(5) yes
N68 C83 . 1.435(8) yes
C69 C70 . 1.384(6) yes
C69 C74 . 1.386(6) yes
C70 C71 . 1.376(7) yes
C70 H701 . 0.950 no
C71 C72 . 1.395(7) yes
C71 H711 . 0.947 no
C72 C73 . 1.384(6) yes
C72 H721 . 0.921 no
C73 C74 . 1.388(5) yes
C73 H731 . 0.939 no
C75 C76 . 1.353(6) yes
C75 C80 . 1.385(6) yes
C76 C77 . 1.405(6) yes
C76 H761 . 0.922 no
C77 C78 . 1.372(6) yes
C77 C81 . 1.520(7) yes
C78 C79 . 1.336(6) yes
C78 H781 . 0.927 no
C79 C80 . 1.396(6) yes
C79 C82 . 1.552(7) yes
C80 H801 . 0.941 no
C81 H813 . 0.978 no
C81 H811 . 0.972 no
C81 H812 . 0.959 no
C82 H821 . 0.986 no
C82 H822 . 0.971 no
C82 H823 . 0.940 no
C83 C84 . 1.342(8) yes
C83 C88 . 1.371(7) yes
C84 C85 . 1.402(8) yes
C84 H841 . 0.919 no
C85 C86 . 1.356(8) yes
C85 C89 . 1.51(1) yes
C86 C87 . 1.325(8) yes
C86 H861 . 0.937 no
C87 C88 . 1.390(7) yes
C87 C90 . 1.544(9) yes
C88 H881 . 0.948 no
C89 H891 . 1.034 no
C89 H893 . 0.922 no
C89 H892 . 0.942 no
C90 H902 . 0.920 no
C90 H901 . 1.178 no
C90 H903 . 0.889 no
C91 C92 . 1.408(5) yes
C91 C96 . 1.368(5) yes
C92 C93 . 1.399(5) yes
C92 H921 . 0.933 no
C93 C94 . 1.389(6) yes
C93 C97 . 1.487(6) yes
C94 C95 . 1.440(6) yes
C94 H941 . 0.936 no
C95 C96 . 1.402(5) yes
C95 C98 . 1.469(7) yes
C96 H961 . 0.948 no
C97 H972 . 0.919 no
C97 H971 . 0.934 no
C97 H973 . 0.956 no
C98 H983 . 0.987 no
C98 H981 . 0.962 no
C98 H982 . 0.968 no
C99 C100 . 1.372(7) yes
C99 C104 . 1.400(7) yes
C100 C101 . 1.399(7) yes
C100 H1001 . 0.939 no
C101 C102 . 1.402(7) yes
C101 C105 . 1.505(9) yes
C102 C103 . 1.424(7) yes
C102 H1021 . 0.932 no
C103 C104 . 1.386(7) yes
C103 C106 . 1.494(9) yes
C104 H1041 . 0.925 no
C105 C105 2_765 1.52(2) yes
C105 H1053 2_765 1.267 no
C105 H1051 . 0.965 no
C105 H1052 . 0.964 no
C105 H1053 . 0.960 no
C106 H1062 . 1.020 no
C106 H1063 . 0.962 no
C106 H1061 . 0.986 no
H1051 H1053 2_765 0.688 no

loop_
_geom_hbond_atom_site_label_D
_geom_hbond_atom_site_label_H
_geom_hbond_atom_site_label_A
_geom_hbond_angle_DHA
_geom_hbond_distance_DH
_geom_hbond_distance_HA
_geom_hbond_distance_DA
_geom_hbond_publ_flag
C50 H502 C106 159 0.97 2.37 3.298(10) yes
C106 H1063 C50 133 0.96 2.56 3.298(10) yes

loop_
_platon_squeeze_void_nr
_platon_squeeze_void_average_x
_platon_squeeze_void_average_y
_platon_squeeze_void_average_z
_platon_squeeze_void_volume
_platon_squeeze_void_count_electrons
_platon_squeeze_void_content
1 -0.005 0.005 0.005 961 196 ' '
